data_4025843
loop_
_publ_author_name
'Goverdhan Mehta'
'Saikat Sen'

_publ_contact_author_address
;
Department of Organic Chemistry, Indian Institute of Science, Bangalore 560 012
;
_publ_contact_author_email gm@orgchem.iisc.ernet.in
_publ_contact_author_fax +91-80-23600936
_publ_contact_author_name
;
Prof. Goverdhan Mehta
;
_publ_contact_author_phone +91-80-22932850
_publ_section_title
;
 A Vicarious One-Pot Transformation of a Fluorocyclitol to a Polycyclitol:
 Observation of a Formal 4-Fold Axial-Equatorial Epimerization on a
 Conformationally Locked Scaffold
;
_journal_name_full 'Journal of Organic Chemistry'
_journal_page_first 8287
_journal_page_last 8290
_journal_paper_doi 10.1021/jo101660x
_journal_volume 75
_journal_year 2010
_chemical_compound_source 'see text'
_chemical_formula_iupac 'C10 H18 O6'
_chemical_formula_moiety 'C10 H18 O6'
_chemical_formula_structural 'C10 H18 O6'
_chemical_formula_sum 'C10 H18 O6'
_chemical_formula_weight 234.24
_chemical_name_systematic
;
perhydro-2,3,4a,6,7,8a-naphthalenehexol
;
_space_group_IT_number 14
_symmetry_cell_setting monoclinic
_symmetry_Int_Tables_number 14
_symmetry_space_group_name_Hall '-P 2ybc'
_symmetry_space_group_name_H-M 'P 1 21/c 1'
_atom_sites_solution_hydrogens geom
_atom_sites_solution_primary direct
_atom_sites_solution_secondary difmap
_audit_creation_date 'Aug 16 00:05:34 2010'
_audit_creation_method 'PLATON <TABLE ACC> option'
_audit_update_record
;
2010-08-19 # Formatted by publCIF
;
_cell_angle_alpha 90
_cell_angle_beta 91.556(6)
_cell_angle_gamma 90
_cell_formula_units_Z 2
_cell_length_a 5.8081(6)
_cell_length_b 10.9082(10)
_cell_length_c 8.2899(8)
_cell_measurement_reflns_used 1018
_cell_measurement_temperature 291(2)
_cell_measurement_theta_max 26.27
_cell_measurement_theta_min 3.09
_cell_volume 525.02(9)
_computing_cell_refinement 'SMART (Bruker, 1998)'
_computing_data_collection 'SMART (Bruker, 1998)'
_computing_data_reduction 'SAINT (Bruker, 1998)'
_computing_molecular_graphics 'Ortep-3 for Windows (Farrugia, 1997) and CAMERON (Watkin et al., 1993)'
_computing_publication_material 'PLATON (Spek, 2003)'
_computing_structure_refinement 'SHELXL-97 (Sheldrick, 2008)'
_computing_structure_solution 'SIR92 (Altomare et al., 1994)'
_diffrn_ambient_temperature 291(2)
_diffrn_measured_fraction_theta_full 0.999
_diffrn_measured_fraction_theta_max 0.998
_diffrn_measurement_device_type 'Bruker AXS SMART APEX CCD area-detector'
_diffrn_measurement_method '\f and \w scans'
_diffrn_radiation_monochromator graphite
_diffrn_radiation_source 'fine-focus sealed tube'
_diffrn_radiation_type MoKa
_diffrn_radiation_wavelength 0.71073
_diffrn_reflns_av_R_equivalents 0.0354
_diffrn_reflns_av_sigmaI/netI 0.0410
_diffrn_reflns_limit_h_max 7
_diffrn_reflns_limit_h_min -7
_diffrn_reflns_limit_k_max 13
_diffrn_reflns_limit_k_min -9
_diffrn_reflns_limit_l_max 9
_diffrn_reflns_limit_l_min -10
_diffrn_reflns_number 3571
_diffrn_reflns_reduction_process
;
;
_diffrn_reflns_theta_full 25.00
_diffrn_reflns_theta_max 25.90
_diffrn_reflns_theta_min 3.51
_diffrn_standards_number 0
_exptl_absorpt_coefficient_mu 0.122
_exptl_absorpt_correction_T_max 0.9915
_exptl_absorpt_correction_T_min 0.9712
_exptl_absorpt_correction_type multi-scan
_exptl_absorpt_process_details '(SADABS; Sheldrick, 1997)'
_exptl_crystal_colour colorless
_exptl_crystal_density_diffrn 1.482
_exptl_crystal_density_method 'Not Measured'
_exptl_crystal_description plate-like
_exptl_crystal_F_000 252
_exptl_crystal_size_max 0.24
_exptl_crystal_size_mid 0.20
_exptl_crystal_size_min 0.07
_refine_diff_density_max 0.241
_refine_diff_density_min -0.229
_refine_diff_density_rms 0.054
_refine_ls_extinction_method none
_refine_ls_goodness_of_fit_ref 0.973
_refine_ls_hydrogen_treatment constr
_refine_ls_matrix_type full
_refine_ls_number_parameters 76
_refine_ls_number_reflns 1026
_refine_ls_number_restraints 0
_refine_ls_restrained_S_all 0.973
_refine_ls_R_factor_all 0.0657
_refine_ls_R_factor_gt 0.0410
_refine_ls_shift/su_max 0.000
_refine_ls_shift/su_mean 0.000
_refine_ls_structure_factor_coef Fsqd
_refine_ls_weighting_details 'calc w=1/[\s^2^(Fo^2^)+(0.0681P)^2^+0.0000P] where P=(Fo^2^+2Fc^2^)/3'
_refine_ls_weighting_scheme calc
_refine_ls_wR_factor_gt 0.1006
_refine_ls_wR_factor_ref 0.1102
_reflns_number_gt 733
_reflns_number_total 1026
_reflns_threshold_expression I>2sigma(I)
_cod_data_source_file jo101660x_si_001.cif
_cod_data_source_block tetraequatorial_hexol_2
_cod_depositor_comments
;
The following automatic conversions were performed:

'_symmetry_cell_setting' value 'Monoclinic' changed to 'monoclinic'
according to the built-in table from CIF Core dictionary named
'cif_core.dic' version 2.4.1 from 2010-06-29.

Automatic conversion script
Id: cif_fix_values 1646 2011-03-28 12:23:43Z adriana 
;
_cod_original_sg_symbol_H-M 'P 21/c'
_cod_database_code 4025843

loop_
_symmetry_equiv_pos_site_id
_symmetry_equiv_pos_as_xyz
1 x,y,z
2 -x,1/2+y,1/2-z
3 -x,-y,-z
4 x,1/2-y,1/2+z

loop_
_atom_site_label
_atom_site_type_symbol
_atom_site_fract_x
_atom_site_fract_y
_atom_site_fract_z
_atom_site_U_iso_or_equiv
_atom_site_adp_type
_atom_site_occupancy
_atom_site_symmetry_multiplicity
_atom_site_calc_flag
_atom_site_refinement_flags
_atom_site_disorder_assembly
_atom_site_disorder_group
O1 O 0.68405(19) 0.10906(10) -0.09915(14) 0.0249(4) Uani 1 1 d . . .
O2 O 0.7358(2) 0.14197(11) 0.40854(14) 0.0313(4) Uani 1 1 d . . .
O3 O 0.9796(2) -0.08301(12) 0.33324(15) 0.0319(4) Uani 1 1 d . . .
C1 C 0.2668(3) 0.10793(15) -0.0921(2) 0.0213(4) Uani 1 1 d . . .
C2 C 0.4911(3) 0.07043(14) -0.0045(2) 0.0203(4) Uani 1 1 d . . .
C3 C 0.5145(3) 0.12614(15) 0.1637(2) 0.0228(4) Uani 1 1 d . . .
C4 C 0.7380(3) 0.08886(15) 0.2501(2) 0.0240(4) Uani 1 1 d . . .
C5 C 0.7615(3) -0.04982(15) 0.2586(2) 0.0228(4) Uani 1 1 d . . .
H1A H 0.1377 0.0841 -0.0271 0.026 Uiso 1 1 calc R . .
H1B H 0.2634 0.1964 -0.1033 0.026 Uiso 1 1 calc R . .
H1O H 0.6964 0.1839 -0.0947 0.037 Uiso 1 1 calc R . .
H2O H 0.8424 0.1137 0.4637 0.047 Uiso 1 1 calc R . .
H3A H 0.5088 0.2148 0.1551 0.027 Uiso 1 1 calc R . .
H3B H 0.3855 0.1000 0.2272 0.027 Uiso 1 1 calc R . .
H3O H 1.0808 -0.0787 0.2664 0.048 Uiso 1 1 calc R . .
H4 H 0.8681 0.1226 0.1917 0.029 Uiso 1 1 calc R . .
H5 H 0.6390 -0.0813 0.3262 0.027 Uiso 1 1 calc R . .

loop_
_atom_site_aniso_label
_atom_site_aniso_U_11
_atom_site_aniso_U_22
_atom_site_aniso_U_33
_atom_site_aniso_U_23
_atom_site_aniso_U_13
_atom_site_aniso_U_12
O1 0.0180(6) 0.0231(6) 0.0339(8) 0.0033(5) 0.0060(5) -0.0030(5)
O2 0.0355(8) 0.0304(8) 0.0276(8) -0.0070(5) -0.0090(6) 0.0102(5)
O3 0.0227(7) 0.0461(9) 0.0266(8) -0.0016(6) -0.0041(5) 0.0120(6)
C1 0.0183(9) 0.0212(9) 0.0244(11) 0.0002(7) 0.0012(7) 0.0031(7)
C2 0.0149(8) 0.0214(9) 0.0245(10) 0.0001(7) 0.0021(7) 0.0001(7)
C3 0.0212(9) 0.0218(9) 0.0254(11) -0.0017(7) 0.0007(7) 0.0033(7)
C4 0.0230(10) 0.0261(10) 0.0228(11) -0.0026(8) -0.0001(7) 0.0004(7)
C5 0.0153(9) 0.0283(10) 0.0248(10) 0.0009(8) -0.0009(7) 0.0046(7)

loop_
_atom_type_symbol
_atom_type_description
_atom_type_scat_dispersion_real
_atom_type_scat_dispersion_imag
_atom_type_scat_source
O O 0.0106 0.0060 'International Tables Vol C Tables 4.2.6.8 and 6.1.1.4'
H H 0.0000 0.0000 'International Tables Vol C Tables 4.2.6.8 and 6.1.1.4'
C C 0.0033 0.0016 'International Tables Vol C Tables 4.2.6.8 and 6.1.1.4'

loop_
_geom_angle_atom_site_label_1
_geom_angle_atom_site_label_2
_geom_angle_atom_site_label_3
_geom_angle
_geom_angle_site_symmetry_1
_geom_angle_site_symmetry_3
_geom_angle_publ_flag
O1 C2 C1 109.10(14) . . ?
O1 C2 C3 109.17(13) . . ?
O2 C4 C3 107.10(13) . . ?
O2 C4 C5 111.24(14) . . ?
O2 C4 H4 109.1 . . ?
O3 C5 C4 110.28(14) . . ?
O3 C5 H5 108.1 . . ?
C2 C1 H1A 109.0 . . ?
C2 C1 H1B 109.0 . . ?
C2 C3 H3A 109.2 . . ?
C2 C3 H3B 109.2 . . ?
C2 O1 H1O 109.5 . . ?
C3 C2 C1 112.41(13) . . ?
C3 C4 H4 109.1 . . ?
C4 C3 C2 112.23(13) . . ?
C4 C3 H3A 109.2 . . ?
C4 C3 H3B 109.2 . . ?
C4 C5 H5 108.1 . . ?
C4 O2 H2O 109.5 . . ?
C5 C4 C3 111.23(14) . . ?
C5 C4 H4 109.1 . . ?
C5 O3 H3O 109.5 . . ?
H1A C1 H1B 107.8 . . ?
H3A C3 H3B 107.9 . . ?

loop_
_geom_bond_atom_site_label_1
_geom_bond_atom_site_label_2
_geom_bond_distance
_geom_bond_site_symmetry_2
_geom_bond_publ_flag
O1 H1O 0.8200 . ?
O2 H2O 0.8200 . ?
O3 H3O 0.8200 . ?
C1 C2 1.530(2) . ?
C1 H1A 0.9700 . ?
C1 H1B 0.9700 . ?
C2 C3 1.524(2) . ?
C2 O1 1.4479(19) . ?
C3 C4 1.521(2) . ?
C3 H3A 0.9700 . ?
C3 H3B 0.9700 . ?
C4 C5 1.520(2) . ?
C4 H4 0.9800 . ?
C4 O2 1.436(2) . ?
C5 H5 0.9800 . ?
C5 O3 1.4408(19) . ?

loop_
_geom_torsion_atom_site_label_1
_geom_torsion_atom_site_label_2
_geom_torsion_atom_site_label_3
_geom_torsion_atom_site_label_4
_geom_torsion
_geom_torsion_site_symmetry_1
_geom_torsion_site_symmetry_2
_geom_torsion_site_symmetry_3
_geom_torsion_site_symmetry_4
_geom_torsion_publ_flag
O1 C2 C3 C4 -58.67(18) . . . . ?
O2 C4 C5 O3 -63.72(18) . . . . ?
C1 C2 C3 C4 -179.87(13) . . . . ?
C2 C3 C4 C5 -55.7(2) . . . . ?
C2 C3 C4 O2 -177.49(13) . . . . ?
C3 C4 C5 O3 176.97(13) . . . . ?
